data_1551480
loop_
_publ_author_name
'Patrick Kissel'
'Daniel J. Murray'
'William J. Wulftange'
'Vincent J. Catalano'
'Benjamin T. King'

_publ_section_title
;
 A nanoporous two-dimensional polymer by single-crystal-to-single-crystal
 photopolymerization
;
_journal_name_full 'Nature Chemistry'
_journal_page_first 774
_journal_page_last 778
_journal_paper_doi 10.1038/nchem.2008
_journal_volume 6
_journal_year 2014
_chemical_formula_sum 'C88 H28 F24'
_chemical_formula_weight 1541.10
_space_group_crystal_system triclinic
_space_group_IT_number 2
_space_group_name_Hall '-P 1'
_space_group_name_H-M_alt 'P -1'
_atom_sites_solution_hydrogens geom
_cell_angle_alpha 64.137(4)
_cell_angle_beta 72.069(4)
_cell_angle_gamma 84.957(4)
_cell_formula_units_Z 2
_cell_length_a 14.115(4)
_cell_length_b 19.247(5)
_cell_length_c 19.520(5)
_cell_measurement_reflns_used 7646
_cell_measurement_temperature 100(2)
_cell_measurement_theta_max 25.39
_cell_measurement_theta_min 2.20
_cell_volume 4533(2)
_computing_cell_refinement 'Bruker SAINT'
_computing_data_collection 'Bruker APEX2'
_computing_data_reduction 'Bruker SAINT'
_computing_molecular_graphics 'Bruker SHELXTL'
_computing_publication_material 'Bruker SHELXTL'
_computing_structure_refinement 'SHELXL-2014 (Sheldrick, 2014)'
_computing_structure_solution 'SHELXS-97 (Sheldrick, 2008)'
_diffrn_ambient_temperature 100(2)
_diffrn_measured_fraction_theta_full 0.972
_diffrn_measured_fraction_theta_max 0.999
_diffrn_measurement_device_type 'Bruker APEX-II CCD'
_diffrn_measurement_method '\f and \w scans'
_diffrn_radiation_type MoK\a
_diffrn_radiation_wavelength 0.71073
_diffrn_reflns_av_R_equivalents 0.1255
_diffrn_reflns_av_unetI/netI 0.1642
_diffrn_reflns_Laue_measured_fraction_full 0.972
_diffrn_reflns_Laue_measured_fraction_max 0.999
_diffrn_reflns_limit_h_max 16
_diffrn_reflns_limit_h_min -16
_diffrn_reflns_limit_k_max 22
_diffrn_reflns_limit_k_min -22
_diffrn_reflns_limit_l_max 23
_diffrn_reflns_limit_l_min -23
_diffrn_reflns_number 62910
_diffrn_reflns_point_group_measured_fraction_full 0.972
_diffrn_reflns_point_group_measured_fraction_max 0.999
_diffrn_reflns_theta_full 25.242
_diffrn_reflns_theta_max 25.000
_diffrn_reflns_theta_min 1.177
_exptl_absorpt_coefficient_mu 0.100
_exptl_absorpt_correction_T_max 0.991
_exptl_absorpt_correction_T_min 0.954
_exptl_absorpt_correction_type multi-scan
_exptl_crystal_colour colorless
_exptl_crystal_density_diffrn 1.129
_exptl_crystal_description prism
_exptl_crystal_F_000 1544
_exptl_crystal_size_max 0.480
_exptl_crystal_size_mid 0.140
_exptl_crystal_size_min 0.090
_platon_squeeze_details
; 
The void space is occupied by highly disordered chloroform solvent 
that does not refine 
;
_refine_diff_density_max 0.645
_refine_diff_density_min -0.373
_refine_diff_density_rms 0.090
_refine_ls_extinction_coef .
_refine_ls_extinction_method none
_refine_ls_goodness_of_fit_ref 1.057
_refine_ls_hydrogen_treatment constr
_refine_ls_matrix_type full
_refine_ls_number_parameters 1009
_refine_ls_number_reflns 15950
_refine_ls_number_restraints 24
_refine_ls_restrained_S_all 1.060
_refine_ls_R_factor_all 0.2101
_refine_ls_R_factor_gt 0.1037
_refine_ls_shift/su_max 0.000
_refine_ls_shift/su_mean 0.000
_refine_ls_structure_factor_coef Fsqd
_refine_ls_weighting_details 'w=1/[\s^2^(Fo^2^)+(0.1000P)^2^] where P=(Fo^2^+2Fc^2^)/3'
_refine_ls_weighting_scheme calc
_refine_ls_wR_factor_gt 0.2428
_refine_ls_wR_factor_ref 0.2737
_reflns_Friedel_coverage 0.000
_reflns_Friedel_fraction_full .
_reflns_Friedel_fraction_max .
_reflns_number_gt 5770
_reflns_number_total 15950
_reflns_threshold_expression 'I > 2\s(I)'
_cod_data_source_file nchem.2008-s3.cif
_cod_data_source_block dimer100-sr
_cod_database_code 1551480
_platon_squeeze_results
; 
# SQUEEZE RESULTS (APPEND TO CIF) 
# Note: Data are Listed for all Voids in the P1 Unit Cell 
# i.e. Centre of Gravity, Solvent Accessible Volume, 
# Recovered number of Electrons in the Void and 
# Details about the Squeezed Material 
;
_shelx_space_group_comment
; 
The symmetry employed for this shelxl refinement is uniquely defined 
by the following loop, which should always be used as a source of 
symmetry information in preference to the above space-group names. 
They are only intended as comments. 
;
_shelx_estimated_absorpt_t_min 0.954
_shelx_estimated_absorpt_t_max 0.991
_shelxl_version_number 2014-1

loop_
_space_group_symop_operation_xyz
'x, y, z'
'-x, -y, -z'

loop_
_atom_site_label
_atom_site_type_symbol
_atom_site_fract_x
_atom_site_fract_y
_atom_site_fract_z
_atom_site_U_iso_or_equiv
_atom_site_adp_type
_atom_site_occupancy
_atom_site_site_symmetry_order
_atom_site_calc_flag
_atom_site_refinement_flags_posn
_atom_site_refinement_flags_adp
_atom_site_refinement_flags_occupancy
_atom_site_disorder_assembly
_atom_site_disorder_group
C1 C 0.6410(4) 0.3923(4) 0.9738(4) 0.049(2) Uani 1 1 d . . . . .
H1 H 0.5686 0.3754 0.9962 0.059 Uiso 1 1 calc R U . . .
C2 C 0.6829(4) 0.3678(4) 1.0413(4) 0.0388(16) Uani 1 1 d . . . . .
C3 C 0.6295(5) 0.3549(4) 1.1182(4) 0.0455(18) Uani 1 1 d . . . . .
C4 C 0.6755(5) 0.3394(5) 1.1751(4) 0.060(2) Uani 1 1 d . . . . .
C5 C 0.7803(5) 0.3372(5) 1.1534(5) 0.072(3) Uani 1 1 d . . . . .
C6 C 0.8328(4) 0.3507(4) 1.0763(5) 0.0475(19) Uani 1 1 d . . . . .
C7 C 0.7931(4) 0.3694(4) 1.0169(4) 0.0339(16) Uani 1 1 d . . . . .
C8 C 0.8467(4) 0.3930(4) 0.9333(4) 0.0438(18) Uani 1 1 d . . . . .
H8 H 0.9155 0.3736 0.9286 0.053 Uiso 1 1 calc R U . . .
C9 C 0.7910(4) 0.3541(4) 0.9006(3) 0.0295(15) Uani 1 1 d . . . . .
C10 C 0.8401(4) 0.3265(4) 0.8450(4) 0.0378(17) Uani 1 1 d . . . . .
H10 H 0.9106 0.3242 0.8315 0.045 Uiso 1 1 calc R U . . .
C11 C 0.7925(4) 0.3040(3) 0.8113(4) 0.0384(17) Uani 1 1 d . . . . .
C12 C 0.8398(4) 0.2784(3) 0.7409(3) 0.0280(14) Uani 1 1 d . . . . .
H12 H 0.9141 0.2773 0.7264 0.034 Uiso 1 1 calc R U . . .
C13 C 0.7894(4) 0.2012(4) 0.7679(4) 0.0364(16) Uani 1 1 d . . . . .
C14 C 0.8371(4) 0.1315(4) 0.7697(4) 0.049(2) Uani 1 1 d . U . . .
H14 H 0.9078 0.1318 0.7518 0.059 Uiso 1 1 calc R U . . .
C15 C 0.7840(5) 0.0674(4) 0.7959(4) 0.051(2) Uani 1 1 d . . . . .
C16 C 0.8229(5) -0.0019(5) 0.8033(4) 0.056(2) Uani 1 1 d . . . . .
H16 H 0.8935 -0.0036 0.7876 0.068 Uiso 1 1 calc R U . . .
C17 C 0.7653(4) -0.0726(4) 0.8332(4) 0.0369(16) Uani 1 1 d . . . . .
C18 C 0.8058(4) -0.1400(4) 0.8421(4) 0.0432(18) Uani 1 1 d . . . . .
C19 C 0.7582(6) -0.2098(6) 0.8657(5) 0.083(3) Uani 1 1 d . . . . .
C20 C 0.6488(4) -0.2074(4) 0.8869(4) 0.0388(17) Uani 1 1 d . . . . .
C21 C 0.6084(5) -0.1436(5) 0.8782(4) 0.063(2) Uani 1 1 d . . . . .
C22 C 0.6578(5) -0.0688(4) 0.8554(4) 0.056(2) Uani 1 1 d . . . . .
C23 C 0.6151(4) -0.0024(4) 0.8446(3) 0.0267(14) Uani 1 1 d . . . . .
H23 H 0.5448 -0.0016 0.8551 0.032 Uiso 1 1 calc R U . . .
C24 C 0.6685(4) 0.0657(4) 0.8189(3) 0.0321(16) Uani 1 1 d . . . . .
C25 C 0.6248(4) 0.1385(3) 0.8148(3) 0.0276(14) Uani 1 1 d . . . . .
H25 H 0.5544 0.1411 0.8306 0.033 Uiso 1 1 calc R U . . .
C26 C 0.6823(4) 0.2008(4) 0.7892(4) 0.0468(19) Uani 1 1 d . . . . .
C27 C 0.6413(4) 0.2813(3) 0.7808(3) 0.0258(14) Uani 1 1 d . . . . .
H27 H 0.5669 0.2818 0.7968 0.031 Uiso 1 1 calc R U . . .
C28 C 0.6928(4) 0.3364(4) 0.6938(4) 0.0418(18) Uani 1 1 d . . . . .
C29 C 0.6480(4) 0.3824(3) 0.6430(4) 0.0322(16) Uani 1 1 d . . . . .
H29 H 0.5772 0.3811 0.6577 0.039 Uiso 1 1 calc R U . . .
C30 C 0.7069(4) 0.4363(3) 0.5631(3) 0.0320(16) Uani 1 1 d . . . . .
C31 C 0.6602(4) 0.4883(4) 0.5064(3) 0.0341(16) Uani 1 1 d . . . . .
H31 H 0.5896 0.4882 0.5194 0.041 Uiso 1 1 calc R U . . .
C32 C 0.7204(4) 0.5399(3) 0.4309(3) 0.0300(15) Uani 1 1 d . . . . .
C33 C 0.6743(4) 0.5941(3) 0.3755(4) 0.0316(15) Uani 1 1 d . . . . .
C34 C 0.7304(5) 0.6403(5) 0.3055(4) 0.069(3) Uani 1 1 d . . . . .
C35 C 0.8332(4) 0.6411(4) 0.2854(4) 0.049(2) Uani 1 1 d . U . . .
C36 C 0.8769(4) 0.5939(3) 0.3347(3) 0.0326(16) Uani 1 1 d . . . . .
C37 C 0.8190(4) 0.5386(3) 0.4150(3) 0.0262(14) Uani 1 1 d . . . . .
C38 C 0.8662(4) 0.4878(4) 0.4693(4) 0.0332(16) Uani 1 1 d . . . . .
H38 H 0.9370 0.4890 0.4547 0.040 Uiso 1 1 calc R U . . .
C39 C 0.8135(4) 0.4380(3) 0.5407(3) 0.0298(15) Uani 1 1 d . . . . .
C40 C 0.8588(4) 0.3826(3) 0.6010(3) 0.0273(15) Uani 1 1 d . . . . .
H40 H 0.9293 0.3813 0.5891 0.033 Uiso 1 1 calc R U . . .
C41 C 0.8020(4) 0.3359(3) 0.6701(4) 0.0300(15) Uani 1 1 d . . . . .
C42 C 0.6871(4) 0.3040(3) 0.8267(3) 0.0299(15) Uani 1 1 d . . . . .
C43 C 0.6378(4) 0.3279(4) 0.8842(4) 0.051(2) Uani 1 1 d . . . . .
H43 H 0.5670 0.3262 0.9002 0.061 Uiso 1 1 calc R U . . .
C44 C 0.6898(5) 0.3560(4) 0.9217(4) 0.0470(18) Uani 1 1 d . . . . .
C45 C 0.6508(4) 0.4889(4) 0.9208(4) 0.0445(18) Uani 1 1 d . U . . .
H45 H 0.5824 0.5082 0.9228 0.053 Uiso 1 1 calc R U . . .
C46 C 0.7076(4) 0.5107(4) 0.8391(4) 0.0372(17) Uani 1 1 d . U . . .
C47 C 0.6593(4) 0.5223(3) 0.7827(4) 0.0337(16) Uani 1 1 d . . . . .
C48 C 0.7174(4) 0.5425(4) 0.7033(4) 0.0330(16) Uani 1 1 d . . . . .
C49 C 0.8162(5) 0.5405(5) 0.6842(4) 0.057(2) Uani 1 1 d . . . . .
C50 C 0.8620(4) 0.5277(4) 0.7418(4) 0.0345(16) Uani 1 1 d . . . . .
C51 C 0.8081(4) 0.5086(4) 0.8175(4) 0.0433(19) Uani 1 1 d . . . . .
C52 C 0.8551(4) 0.4843(4) 0.8852(4) 0.0436(18) Uani 1 1 d . . . . .
H52 H 0.9273 0.5019 0.8613 0.052 Uiso 1 1 calc R U . . .
C53 C 0.8043(4) 0.5241(4) 0.9382(3) 0.0334(16) Uani 1 1 d . . . . .
C54 C 0.8532(4) 0.5483(4) 0.9766(3) 0.0380(17) Uani 1 1 d . . . . .
H54 H 0.9236 0.5464 0.9651 0.046 Uiso 1 1 calc R U . . .
C55 C 0.8013(4) 0.5743(4) 1.0294(3) 0.0325(16) Uani 1 1 d . . . . .
C56 C 0.8409(4) 0.6006(4) 1.0822(4) 0.0335(16) Uani 1 1 d . . . . .
H56 H 0.9150 0.5987 1.0706 0.040 Uiso 1 1 calc R U . . .
C57 C 0.8060(4) 0.6807(3) 1.0653(3) 0.0287(15) Uani 1 1 d . . . . .
C58 C 0.8639(4) 0.7501(4) 1.0350(4) 0.0413(18) Uani 1 1 d . . . . .
H58 H 0.9346 0.7496 1.0215 0.050 Uiso 1 1 calc R U . . .
C59 C 0.8194(4) 0.8152(4) 1.0257(4) 0.0368(17) Uani 1 1 d . . . . .
C60 C 0.8822(5) 0.8854(4) 0.9910(4) 0.0409(17) Uani 1 1 d . . . . .
H60 H 0.9528 0.8846 0.9730 0.049 Uiso 1 1 calc R U . . .
C61 C 0.8339(4) 0.9560(4) 0.9848(4) 0.050(2) Uani 1 1 d . . . . .
C62 C 0.8944(5) 1.0259(3) 0.9535(4) 0.0405(18) Uani 1 1 d . . . . .
C63 C 0.8545(5) 1.0878(4) 0.9466(4) 0.054(2) Uani 1 1 d . . . . .
C64 C 0.7461(5) 1.0912(4) 0.9752(4) 0.0426(18) Uani 1 1 d . . . . .
C65 C 0.6896(5) 1.0338(4) 0.9972(4) 0.052(2) Uani 1 1 d . . . . .
C66 C 0.7347(4) 0.9587(4) 1.0044(4) 0.0405(17) Uani 1 1 d . . . . .
C67 C 0.6731(4) 0.8888(3) 1.0357(3) 0.0346(16) Uani 1 1 d . . . . .
H67 H 0.6024 0.8895 1.0497 0.042 Uiso 1 1 calc R U . . .
C68 C 0.7212(4) 0.8210(4) 1.0445(3) 0.0304(15) Uani 1 1 d . . . . .
C69 C 0.6597(4) 0.7491(4) 1.0738(3) 0.0284(15) Uani 1 1 d . . . . .
H69 H 0.5891 0.7499 1.0865 0.034 Uiso 1 1 calc R U . . .
C70 C 0.7023(4) 0.6882(4) 1.0812(3) 0.0285(15) Uani 1 1 d . . . . .
C71 C 0.6506(4) 0.6052(3) 1.1139(4) 0.0342(16) Uani 1 1 d . . . . .
H71 H 0.5763 0.6063 1.1268 0.041 Uiso 1 1 calc R U . . .
C72 C 0.6811(4) 0.5533(4) 1.1799(4) 0.0381(17) Uani 1 1 d . . . . .
C73 C 0.6188(4) 0.5058(3) 1.2573(4) 0.0359(16) Uani 1 1 d . . . . .
H73 H 0.5485 0.5095 1.2688 0.043 Uiso 1 1 calc R U . . .
C74 C 0.6573(4) 0.4548(4) 1.3158(4) 0.0388(17) Uani 1 1 d . . . . .
C75 C 0.5923(4) 0.4040(3) 1.3941(4) 0.0393(17) Uani 1 1 d . . . . .
H75 H 0.5222 0.4088 1.4070 0.047 Uiso 1 1 calc R U . . .
C76 C 0.6340(5) 0.3480(5) 1.4500(4) 0.056(2) Uani 1 1 d . . . . .
C77 C 0.5759(5) 0.2970(5) 1.5222(4) 0.058(2) Uani 1 1 d . . . . .
C78 C 0.6122(5) 0.2447(5) 1.5823(6) 0.062(2) Uani 1 1 d . . . . .
C79 C 0.7224(6) 0.2400(6) 1.5641(5) 0.069(2) Uani 1 1 d . . . . .
C80 C 0.7802(4) 0.2945(4) 1.4902(4) 0.0441(18) Uani 1 1 d . . . . .
C81 C 0.7438(5) 0.3452(4) 1.4320(4) 0.0417(17) Uani 1 1 d . . . . .
C82 C 0.8010(5) 0.3984(4) 1.3577(4) 0.0508(19) Uani 1 1 d . . . . .
H82 H 0.8713 0.4005 1.3469 0.061 Uiso 1 1 calc R U . . .
C83 C 0.7630(5) 0.4462(4) 1.3014(4) 0.0465(18) Uani 1 1 d . . . . .
C84 C 0.8217(4) 0.5007(4) 1.2232(4) 0.0406(17) Uani 1 1 d . . . . .
H84 H 0.8921 0.5018 1.2122 0.049 Uiso 1 1 calc R U . . .
C85 C 0.7861(4) 0.5478(4) 1.1671(4) 0.0332(16) Uani 1 1 d . . . . .
C86 C 0.6949(4) 0.5782(4) 1.0526(3) 0.0412(17) Uani 1 1 d . . . . .
C87 C 0.6436(4) 0.5565(3) 1.0143(3) 0.0337(16) Uani 1 1 d . . . . .
H87 H 0.5735 0.5608 1.0254 0.040 Uiso 1 1 calc R U . . .
C88 C 0.6994(4) 0.5264(4) 0.9557(4) 0.0415(18) Uani 1 1 d . . . . .
F1 F 0.5318(2) 0.3587(2) 1.1365(2) 0.0514(11) Uani 1 1 d . . . . .
F2 F 0.6258(3) 0.3240(3) 1.2497(3) 0.0843(15) Uani 1 1 d . . . . .
F3 F 0.8245(3) 0.3193(3) 1.2131(2) 0.0802(14) Uani 1 1 d . . . . .
F4 F 0.9344(2) 0.3532(2) 1.0588(2) 0.0548(11) Uani 1 1 d . . . . .
F5 F 0.9102(3) -0.1455(2) 0.8221(2) 0.0684(12) Uani 1 1 d . . . . .
F6 F 0.7956(3) -0.2756(3) 0.8751(2) 0.0667(12) Uani 1 1 d . . . . .
F7 F 0.5976(3) -0.2707(2) 0.9148(3) 0.0731(13) Uani 1 1 d . . . . .
F8 F 0.5050(3) -0.1383(2) 0.8973(3) 0.0757(14) Uani 1 1 d . . . . .
F9 F 0.5727(2) 0.5907(2) 0.39321(19) 0.0435(9) Uani 1 1 d . . . . .
F10 F 0.6885(3) 0.6916(2) 0.2475(2) 0.0708(13) Uani 1 1 d . . . . .
F11 F 0.8903(3) 0.6973(2) 0.2091(2) 0.0730(14) Uani 1 1 d . . . . .
F12 F 0.9788(2) 0.59835(19) 0.3175(2) 0.0451(10) Uani 1 1 d . . . . .
F13 F 0.5584(2) 0.5217(2) 0.8029(2) 0.0492(10) Uani 1 1 d . . . . .
F14 F 0.6683(3) 0.5576(2) 0.6486(2) 0.0634(12) Uani 1 1 d . . . . .
F15 F 0.8745(3) 0.5605(2) 0.6059(2) 0.0615(12) Uani 1 1 d . . . . .
F16 F 0.9636(2) 0.5261(2) 0.7218(2) 0.0454(10) Uani 1 1 d . . . . .
F17 F 0.9953(3) 1.0249(2) 0.9250(2) 0.0586(11) Uani 1 1 d . . . . .
F18 F 0.9082(3) 1.1575(2) 0.9199(3) 0.0767(14) Uani 1 1 d . . . . .
F19 F 0.7088(3) 1.1593(2) 0.9695(3) 0.0691(12) Uani 1 1 d . . . . .
F20 F 0.5917(3) 1.03293(19) 1.0198(2) 0.0534(10) Uani 1 1 d . . . . .
F21 F 0.4769(3) 0.2977(2) 1.5413(2) 0.0574(11) Uani 1 1 d . . . . .
F22 F 0.5596(3) 0.1990(3) 1.6514(2) 0.0764(14) Uani 1 1 d . . . . .
F23 F 0.7584(3) 0.1943(3) 1.6194(3) 0.0821(15) Uani 1 1 d . . . . .
F24 F 0.8781(3) 0.2902(2) 1.4778(2) 0.0682(12) Uani 1 1 d . . . . .

loop_
_atom_site_aniso_label
_atom_site_aniso_U_11
_atom_site_aniso_U_22
_atom_site_aniso_U_33
_atom_site_aniso_U_23
_atom_site_aniso_U_13
_atom_site_aniso_U_12
C1 0.013(3) 0.087(6) 0.071(5) -0.052(5) -0.014(3) -0.010(3)
C2 0.032(3) 0.054(5) 0.027(4) -0.016(3) -0.007(3) 0.008(3)
C3 0.053(5) 0.039(4) 0.032(4) -0.005(3) -0.009(4) -0.004(3)
C4 0.033(4) 0.115(7) 0.040(5) -0.050(5) 0.009(4) -0.016(4)
C5 0.032(4) 0.128(8) 0.077(6) -0.052(6) -0.025(4) -0.013(4)
C6 0.028(4) 0.061(5) 0.078(6) -0.044(4) -0.025(4) -0.005(3)
C7 0.023(3) 0.067(5) 0.026(4) -0.031(3) -0.015(3) 0.015(3)
C8 0.019(3) 0.058(5) 0.075(5) -0.039(4) -0.028(3) 0.010(3)
C9 0.008(3) 0.062(5) 0.021(3) -0.018(3) -0.005(2) -0.006(3)
C10 0.010(3) 0.053(5) 0.046(4) -0.010(4) -0.019(3) 0.002(3)
C11 0.025(3) 0.021(4) 0.044(4) 0.009(3) -0.010(3) -0.006(3)
C12 0.028(3) 0.034(4) 0.026(4) -0.008(3) -0.020(3) 0.001(3)
C13 0.026(3) 0.036(4) 0.048(4) -0.016(3) -0.016(3) 0.001(3)
C14 0.013(3) 0.083(5) 0.045(4) -0.018(4) -0.009(3) -0.023(3)
C15 0.033(4) 0.058(5) 0.038(5) -0.004(4) 0.000(3) -0.011(4)
C16 0.040(4) 0.107(7) 0.048(5) -0.050(5) -0.030(4) 0.029(5)
C17 0.035(4) 0.030(4) 0.035(4) -0.003(3) -0.009(3) -0.010(3)
C18 0.021(3) 0.054(5) 0.033(4) 0.001(4) -0.005(3) -0.009(3)
C19 0.073(6) 0.070(7) 0.069(6) 0.004(5) -0.020(5) -0.017(5)
C20 0.027(4) 0.023(4) 0.072(5) -0.030(4) -0.007(3) -0.005(3)
C21 0.046(5) 0.091(7) 0.024(4) 0.007(4) -0.009(3) -0.032(5)
C22 0.048(4) 0.056(5) 0.039(5) 0.012(4) -0.022(4) -0.016(4)
C23 0.020(3) 0.036(4) 0.035(4) -0.028(3) -0.005(3) 0.003(3)
C24 0.017(3) 0.049(4) 0.030(4) -0.013(3) -0.008(3) -0.016(3)
C25 0.020(3) 0.036(4) 0.026(4) -0.009(3) -0.015(3) 0.006(3)
C26 0.019(3) 0.073(5) 0.039(4) -0.021(4) 0.007(3) -0.032(3)
C27 0.010(3) 0.032(4) 0.022(4) -0.005(3) 0.004(2) -0.005(3)
C28 0.014(3) 0.052(5) 0.070(5) -0.043(4) 0.002(3) -0.010(3)
C29 0.011(3) 0.038(4) 0.054(4) -0.016(3) -0.021(3) -0.001(3)
C30 0.031(3) 0.016(3) 0.037(4) 0.007(3) -0.019(3) -0.012(3)
C31 0.024(3) 0.067(5) 0.021(4) -0.025(3) -0.008(3) -0.014(3)
C32 0.023(3) 0.036(4) 0.018(3) 0.005(3) -0.007(3) -0.022(3)
C33 0.019(3) 0.032(4) 0.031(4) -0.001(3) -0.006(3) -0.011(3)
C34 0.043(4) 0.089(6) 0.043(5) 0.016(4) -0.035(4) -0.012(4)
C35 0.029(3) 0.072(5) 0.015(3) 0.013(3) -0.004(3) -0.031(3)
C36 0.030(3) 0.037(4) 0.026(4) -0.007(3) -0.008(3) -0.019(3)
C37 0.031(3) 0.026(4) 0.019(3) -0.007(3) -0.007(3) -0.004(3)
C38 0.010(3) 0.062(5) 0.037(4) -0.039(4) 0.010(3) -0.013(3)
C39 0.025(3) 0.042(4) 0.014(3) -0.006(3) -0.003(3) -0.002(3)
C40 0.008(3) 0.051(4) 0.014(3) -0.007(3) 0.002(2) -0.009(3)
C41 0.012(3) 0.042(4) 0.041(4) -0.021(3) -0.010(3) 0.000(3)
C42 0.029(3) 0.020(3) 0.027(4) 0.007(3) -0.013(3) -0.006(3)
C43 0.014(3) 0.075(6) 0.048(5) -0.017(4) -0.004(3) -0.001(3)
C44 0.044(4) 0.063(5) 0.032(4) -0.012(4) -0.022(3) 0.002(4)
C45 0.012(3) 0.071(5) 0.052(4) -0.020(4) -0.022(3) 0.009(3)
C46 0.007(3) 0.056(4) 0.032(4) -0.002(3) -0.006(3) -0.017(3)
C47 0.029(3) 0.045(4) 0.035(4) -0.013(3) -0.027(3) -0.001(3)
C48 0.017(3) 0.069(5) 0.039(4) -0.045(4) -0.012(3) 0.003(3)
C49 0.028(4) 0.113(7) 0.034(5) -0.027(4) -0.016(3) -0.018(4)
C50 0.019(3) 0.055(5) 0.037(4) -0.027(4) -0.009(3) 0.007(3)
C51 0.025(3) 0.062(5) 0.029(4) 0.005(3) -0.020(3) -0.016(3)
C52 0.022(3) 0.068(5) 0.032(4) -0.011(4) -0.009(3) -0.008(3)
C53 0.008(3) 0.075(5) 0.038(4) -0.044(4) -0.006(3) 0.002(3)
C54 0.012(3) 0.064(5) 0.033(4) -0.013(4) -0.009(3) -0.014(3)
C55 0.005(3) 0.068(5) 0.031(4) -0.027(4) -0.007(3) 0.001(3)
C56 0.014(3) 0.051(4) 0.050(4) -0.033(4) -0.008(3) -0.010(3)
C57 0.015(3) 0.044(4) 0.021(3) -0.012(3) 0.004(2) -0.018(3)
C58 0.023(3) 0.056(5) 0.043(4) -0.019(4) -0.003(3) -0.028(3)
C59 0.030(4) 0.023(4) 0.072(5) -0.021(4) -0.034(3) 0.000(3)
C60 0.040(4) 0.049(5) 0.048(4) -0.030(4) -0.012(3) -0.016(3)
C61 0.026(3) 0.026(4) 0.062(5) 0.023(3) -0.027(3) -0.013(3)
C62 0.036(4) 0.007(3) 0.079(5) -0.008(3) -0.033(4) -0.002(3)
C63 0.070(5) 0.046(5) 0.045(5) 0.002(4) -0.039(4) -0.027(4)
C64 0.054(4) 0.024(4) 0.071(5) -0.025(4) -0.044(4) 0.017(4)
C65 0.031(4) 0.053(5) 0.058(5) -0.012(4) -0.007(3) -0.019(4)
C66 0.036(4) 0.049(5) 0.041(4) -0.022(4) -0.012(3) 0.000(3)
C67 0.034(3) 0.037(4) 0.026(4) -0.004(3) -0.011(3) -0.013(3)
C68 0.030(3) 0.033(4) 0.028(4) -0.015(3) -0.005(3) -0.001(3)
C69 0.014(3) 0.044(4) 0.025(4) -0.021(3) 0.010(3) -0.013(3)
C70 0.025(3) 0.039(4) 0.027(4) -0.018(3) -0.007(3) -0.007(3)
C71 0.004(3) 0.031(4) 0.054(5) -0.005(3) -0.009(3) -0.003(2)
C72 0.027(3) 0.055(5) 0.060(5) -0.053(4) -0.008(3) -0.002(3)
C73 0.014(3) 0.044(4) 0.041(4) -0.010(3) -0.004(3) -0.014(3)
C74 0.017(3) 0.055(5) 0.047(4) -0.024(4) -0.008(3) -0.009(3)
C75 0.024(3) 0.043(4) 0.062(5) -0.020(4) -0.028(3) -0.009(3)
C76 0.029(4) 0.093(6) 0.054(5) -0.031(5) -0.023(4) -0.001(4)
C77 0.046(5) 0.077(6) 0.045(5) -0.007(4) -0.037(4) 0.010(4)
C78 0.043(5) 0.074(6) 0.092(7) -0.058(6) -0.016(5) -0.004(4)
C79 0.060(5) 0.130(8) 0.055(6) -0.064(6) -0.028(5) 0.001(5)
C80 0.026(4) 0.075(6) 0.043(5) -0.039(4) -0.004(3) -0.002(3)
C81 0.050(4) 0.041(4) 0.035(4) -0.017(4) -0.014(4) 0.002(3)
C82 0.023(3) 0.069(5) 0.056(5) -0.025(4) -0.011(4) 0.012(3)
C83 0.041(4) 0.052(5) 0.070(6) -0.040(4) -0.030(4) 0.005(4)
C84 0.022(3) 0.056(5) 0.046(5) -0.024(4) -0.005(3) -0.013(3)
C85 0.015(3) 0.061(5) 0.030(4) -0.020(4) -0.014(3) 0.004(3)
C86 0.038(4) 0.062(5) 0.021(4) -0.016(4) -0.006(3) -0.014(3)
C87 0.016(3) 0.061(5) 0.039(4) -0.030(4) -0.012(3) -0.007(3)
C88 0.020(3) 0.055(5) 0.050(5) -0.018(4) -0.014(3) -0.017(3)
F1 0.0116(17) 0.091(3) 0.061(3) -0.044(2) -0.0045(16) -0.0040(17)
F2 0.065(3) 0.139(4) 0.071(3) -0.069(3) -0.007(2) -0.012(3)
F3 0.062(3) 0.117(4) 0.054(3) -0.015(3) -0.033(2) -0.021(3)
F4 0.0218(19) 0.085(3) 0.052(2) -0.021(2) -0.0122(17) -0.0108(18)
F5 0.051(3) 0.080(3) 0.081(3) -0.040(3) -0.023(2) 0.012(2)
F6 0.069(3) 0.052(3) 0.074(3) -0.020(3) -0.026(2) 0.007(2)
F7 0.061(3) 0.050(3) 0.112(4) -0.029(3) -0.039(3) 0.000(2)
F8 0.037(2) 0.072(3) 0.104(4) -0.026(3) -0.014(2) -0.018(2)
F9 0.0309(19) 0.062(3) 0.038(2) -0.0150(19) -0.0180(16) -0.0022(17)
F10 0.044(2) 0.079(3) 0.062(3) 0.008(2) -0.035(2) -0.004(2)
F11 0.045(2) 0.085(3) 0.059(3) 0.012(2) -0.036(2) -0.014(2)
F12 0.0186(17) 0.056(2) 0.051(2) -0.0080(19) -0.0149(16) -0.0145(16)
F13 0.033(2) 0.061(3) 0.066(3) -0.027(2) -0.0312(18) -0.0011(17)
F14 0.054(2) 0.089(3) 0.053(3) -0.031(2) -0.021(2) -0.003(2)
F15 0.044(2) 0.083(3) 0.060(3) -0.028(2) -0.024(2) 0.000(2)
F16 0.0253(19) 0.057(2) 0.050(2) -0.018(2) -0.0110(16) -0.0085(16)
F17 0.042(2) 0.049(3) 0.075(3) -0.006(2) -0.032(2) -0.0147(18)
F18 0.057(3) 0.040(3) 0.104(4) 0.005(2) -0.034(2) -0.022(2)
F19 0.061(3) 0.050(3) 0.086(3) -0.019(2) -0.024(2) -0.004(2)
F20 0.047(2) 0.035(2) 0.066(3) -0.006(2) -0.024(2) 0.0007(17)
F21 0.051(2) 0.074(3) 0.041(2) -0.019(2) -0.0091(19) -0.015(2)
F22 0.064(3) 0.094(4) 0.038(3) 0.006(2) -0.017(2) -0.019(2)
F23 0.084(3) 0.095(4) 0.057(3) -0.008(3) -0.052(3) 0.030(3)
F24 0.051(3) 0.088(3) 0.058(3) -0.012(2) -0.034(2) -0.003(2)

loop_
_atom_type_symbol
_atom_type_description
_atom_type_scat_dispersion_real
_atom_type_scat_dispersion_imag
_atom_type_scat_source
C C 0.0033 0.0016 'International Tables Vol C Tables 4.2.6.8 and 6.1.1.4'
H H 0.0000 0.0000 'International Tables Vol C Tables 4.2.6.8 and 6.1.1.4'
F F 0.0171 0.0103 'International Tables Vol C Tables 4.2.6.8 and 6.1.1.4'

loop_
_geom_angle_atom_site_label_1
_geom_angle_atom_site_label_2
_geom_angle_atom_site_label_3
_geom_angle
_geom_angle_site_symmetry_1
_geom_angle_site_symmetry_3
C44 C1 C2 110.9(6) . .
C44 C1 C45 109.7(6) . .
C2 C1 C45 111.6(5) . .
C3 C2 C7 120.4(6) . .
C3 C2 C1 125.5(6) . .
C7 C2 C1 113.5(5) . .
F1 C3 C4 119.7(6) . .
F1 C3 C2 118.7(6) . .
C4 C3 C2 121.6(6) . .
F2 C4 C3 122.6(6) . .
F2 C4 C5 118.9(7) . .
C3 C4 C5 118.5(7) . .
C6 C5 F3 123.5(6) . .
C6 C5 C4 119.4(7) . .
F3 C5 C4 117.0(7) . .
C7 C6 F4 118.7(6) . .
C7 C6 C5 125.3(6) . .
F4 C6 C5 115.6(6) . .
C6 C7 C8 126.8(5) . .
C6 C7 C2 114.6(6) . .
C8 C7 C2 118.6(5) . .
C7 C8 C9 107.5(5) . .
C7 C8 C52 111.0(5) . .
C9 C8 C52 111.9(5) . .
C44 C9 C10 119.8(5) . .
C44 C9 C8 117.1(6) . .
C10 C9 C8 122.7(5) . .
C11 C10 C9 121.3(5) . .
C10 C11 C42 124.8(6) . .
C10 C11 C12 126.6(5) . .
C42 C11 C12 108.3(5) . .
C13 C12 C41 105.5(4) . .
C13 C12 C11 106.0(5) . .
C41 C12 C11 105.4(5) . .
C26 C13 C14 118.6(5) . .
C26 C13 C12 114.4(6) . .
C14 C13 C12 126.9(5) . .
C15 C14 C13 120.7(6) . .
C14 C15 C16 124.5(7) . .
C14 C15 C24 121.5(7) . .
C16 C15 C24 114.0(6) . .
C15 C16 C17 124.9(6) . .
C18 C17 C16 123.4(6) . .
C18 C17 C22 119.7(6) . .
C16 C17 C22 117.0(6) . .
C17 C18 C19 128.1(7) . .
C17 C18 F5 120.8(6) . .
C19 C18 F5 111.0(7) . .
F6 C19 C18 129.2(8) . .
F6 C19 C20 117.2(7) . .
C18 C19 C20 113.4(8) . .
C21 C20 F7 122.3(6) . .
C21 C20 C19 119.5(7) . .
F7 C20 C19 118.2(7) . .
C20 C21 F8 121.7(7) . .
C20 C21 C22 127.6(7) . .
F8 C21 C22 110.5(8) . .
C23 C22 C17 121.3(6) . .
C23 C22 C21 126.9(7) . .
C17 C22 C21 111.2(7) . .
C22 C23 C24 122.8(6) . .
C23 C24 C25 125.2(5) . .
C23 C24 C15 119.9(6) . .
C25 C24 C15 114.9(5) . .
C26 C25 C24 120.7(5) . .
C25 C26 C13 123.4(7) . .
C25 C26 C27 123.7(5) . .
C13 C26 C27 112.9(5) . .
C42 C27 C28 104.1(4) . .
C42 C27 C26 105.3(5) . .
C28 C27 C26 104.2(4) . .
C29 C28 C41 120.2(6) . .
C29 C28 C27 125.5(5) . .
C41 C28 C27 114.3(6) . .
C28 C29 C30 119.8(5) . .
C31 C30 C39 118.6(5) . .
C31 C30 C29 121.2(5) . .
C39 C30 C29 120.1(5) . .
C32 C31 C30 118.8(5) . .
C37 C32 C31 118.9(5) . .
C37 C32 C33 121.9(5) . .
C31 C32 C33 119.1(5) . .
C34 C33 F9 121.4(5) . .
C34 C33 C32 118.5(5) . .
F9 C33 C32 119.7(5) . .
C33 C34 C35 121.9(6) . .
C33 C34 F10 120.7(6) . .
C35 C34 F10 117.4(6) . .
C36 C35 C34 120.9(6) . .
C36 C35 F11 120.3(5) . .
C34 C35 F11 118.8(6) . .
C35 C36 F12 121.1(5) . .
C35 C36 C37 120.8(5) . .
F12 C36 C37 117.7(5) . .
C32 C37 C38 123.2(5) . .
C32 C37 C36 115.7(5) . .
C38 C37 C36 121.1(5) . .
C39 C38 C37 120.4(5) . .
C38 C39 C30 120.0(5) . .
C38 C39 C40 123.2(5) . .
C30 C39 C40 116.8(5) . .
C41 C40 C39 119.6(5) . .
C40 C41 C28 123.3(6) . .
C40 C41 C12 124.9(5) . .
C28 C41 C12 111.5(5) . .
C43 C42 C11 114.0(6) . .
C43 C42 C27 126.1(5) . .
C11 C42 C27 119.9(6) . .
C42 C43 C44 122.4(6) . .
C9 C44 C1 118.6(6) . .
C9 C44 C43 117.5(6) . .
C1 C44 C43 123.6(6) . .
C46 C45 C88 109.1(5) . .
C46 C45 C1 111.2(6) . .
C88 C45 C1 110.6(5) . .
C51 C46 C47 118.3(6) . .
C51 C46 C45 120.8(5) . .
C47 C46 C45 120.0(5) . .
F13 C47 C46 120.2(5) . .
F13 C47 C48 120.9(4) . .
C46 C47 C48 118.5(5) . .
C49 C48 F14 121.6(5) . .
C49 C48 C47 120.8(5) . .
F14 C48 C47 117.4(4) . .
C48 C49 C50 118.8(6) . .
C48 C49 F15 121.3(5) . .
C50 C49 F15 119.4(5) . .
C51 C50 F16 120.1(5) . .
C51 C50 C49 120.8(5) . .
F16 C50 C49 118.7(5) . .
C50 C51 C46 121.6(5) . .
C50 C51 C52 122.8(5) . .
C46 C51 C52 115.6(6) . .
C53 C52 C51 109.0(5) . .
C53 C52 C8 112.3(5) . .
C51 C52 C8 109.8(5) . .
C54 C53 C88 120.1(5) . .
C54 C53 C52 123.6(5) . .
C88 C53 C52 115.8(5) . .
C55 C54 C53 120.0(5) . .
C54 C55 C86 124.7(5) . .
C54 C55 C56 128.1(5) . .
C86 C55 C56 107.1(5) . .
C57 C56 C85 108.2(5) . .
C57 C56 C55 105.3(5) . .
C85 C56 C55 105.3(4) . .
C70 C57 C58 115.5(6) . .
C70 C57 C56 116.1(5) . .
C58 C57 C56 128.4(5) . .
C59 C58 C57 119.7(6) . .
C58 C59 C68 124.2(6) . .
C58 C59 C60 117.6(6) . .
C68 C59 C60 118.1(6) . .
C61 C60 C59 117.8(6) . .
C66 C61 C60 121.5(6) . .
C66 C61 C62 119.4(6) . .
C60 C61 C62 119.0(5) . .
C63 C62 F17 120.2(6) . .
C63 C62 C61 120.2(6) . .
F17 C62 C61 119.3(6) . .
C62 C63 F18 123.5(7) . .
C62 C63 C64 121.7(6) . .
F18 C63 C64 114.4(7) . .
C65 C64 F19 120.8(6) . .
C65 C64 C63 120.6(7) . .
F19 C64 C63 118.2(6) . .
C64 C65 F20 124.8(7) . .
C64 C65 C66 118.7(6) . .
F20 C65 C66 116.4(5) . .
C61 C66 C67 119.9(6) . .
C61 C66 C65 118.7(6) . .
C67 C66 C65 121.3(5) . .
C68 C67 C66 117.4(5) . .
C59 C68 C67 125.1(6) . .
C59 C68 C69 116.6(6) . .
C67 C68 C69 118.3(5) . .
C70 C69 C68 118.7(5) . .
C69 C70 C57 125.1(6) . .
C69 C70 C71 126.7(5) . .
C57 C70 C71 108.1(5) . .
C72 C71 C86 104.4(5) . .
C72 C71 C70 108.9(5) . .
C86 C71 C70 106.0(5) . .
C71 C72 C73 127.0(5) . .
C71 C72 C85 116.4(6) . .
C73 C72 C85 116.7(6) . .
C74 C73 C72 121.6(5) . .
C73 C74 C83 121.5(6) . .
C73 C74 C75 121.1(5) . .
C83 C74 C75 117.3(6) . .
C76 C75 C74 119.4(6) . .
C77 C76 C75 121.3(6) . .
C77 C76 C81 118.7(6) . .
C75 C76 C81 119.9(7) . .
F21 C77 C76 120.9(6) . .
F21 C77 C78 114.8(7) . .
C76 C77 C78 124.2(7) . .
F22 C78 C77 125.5(7) . .
F22 C78 C79 117.1(8) . .
C77 C78 C79 117.4(8) . .
F23 C79 C80 123.7(7) . .
F23 C79 C78 118.8(8) . .
C80 C79 C78 116.8(8) . .
F24 C80 C81 120.2(6) . .
F24 C80 C79 114.7(7) . .
C81 C80 C79 124.9(6) . .
C80 C81 C82 125.2(6) . .
C80 C81 C76 117.6(6) . .
C82 C81 C76 117.1(6) . .
C83 C82 C81 123.6(6) . .
C82 C83 C74 122.1(7) . .
C82 C83 C84 124.2(6) . .
C74 C83 C84 113.4(6) . .
C85 C84 C83 125.2(6) . .
C84 C85 C72 121.2(6) . .
C84 C85 C56 129.0(5) . .
C72 C85 C56 109.8(5) . .
C87 C86 C55 117.2(6) . .
C87 C86 C71 125.8(5) . .
C55 C86 C71 117.0(5) . .
C86 C87 C88 119.3(5) . .
C53 C88 C87 118.7(5) . .
C53 C88 C45 116.8(6) . .
C87 C88 C45 124.1(5) . .

loop_
_geom_bond_atom_site_label_1
_geom_bond_atom_site_label_2
_geom_bond_distance
_geom_bond_site_symmetry_2
C1 C44 1.450(9) .
C1 C2 1.482(8) .
C1 C45 1.682(9) .
C2 C3 1.377(8) .
C2 C7 1.479(8) .
C3 F1 1.319(7) .
C3 C4 1.365(9) .
C4 F2 1.316(7) .
C4 C5 1.409(9) .
C5 C6 1.375(9) .
C5 F3 1.389(8) .
C6 C7 1.336(8) .
C6 F4 1.368(6) .
C7 C8 1.448(8) .
C8 C9 1.554(7) .
C8 C52 1.585(9) .
C9 C44 1.361(8) .
C9 C10 1.384(8) .
C10 C11 1.282(8) .
C11 C42 1.424(7) .
C11 C12 1.595(8) .
C12 C13 1.505(8) .
C12 C41 1.560(7) .
C13 C26 1.440(8) .
C13 C14 1.438(9) .
C14 C15 1.312(9) .
C15 C16 1.361(9) .
C15 C24 1.551(8) .
C16 C17 1.437(9) .
C17 C18 1.332(9) .
C17 C22 1.449(9) .
C18 C19 1.377(10) .
C18 F5 1.411(7) .
C19 F6 1.287(10) .
C19 C20 1.473(10) .
C20 C21 1.272(9) .
C20 F7 1.278(6) .
C21 F8 1.398(8) .
C21 C22 1.477(10) .
C22 C23 1.322(8) .
C23 C24 1.379(7) .
C24 C25 1.460(8) .
C25 C26 1.320(7) .
C26 C27 1.562(9) .
C27 C42 1.469(8) .
C27 C28 1.531(8) .
C28 C29 1.300(8) .
C28 C41 1.467(7) .
C29 C30 1.464(8) .
C30 C31 1.423(8) .
C30 C39 1.430(7) .
C31 C32 1.407(7) .
C32 C37 1.329(7) .
C32 C33 1.420(8) .
C33 C34 1.297(8) .
C33 F9 1.368(6) .
C34 C35 1.381(9) .
C34 F10 1.394(7) .
C35 C36 1.279(8) .
C35 F11 1.432(6) .
C36 F12 1.374(6) .
C36 C37 1.473(7) .
C37 C38 1.393(8) .
C38 C39 1.317(7) .
C39 C40 1.478(7) .
C40 C41 1.293(7) .
C42 C43 1.368(8) .
C43 C44 1.452(9) .
C45 C46 1.432(8) .
C45 C88 1.502(8) .
C46 C51 1.351(7) .
C46 C47 1.396(7) .
C47 F13 1.355(6) .
C47 C48 1.405(8) .
C48 C49 1.330(8) .
C48 F14 1.362(6) .
C49 C50 1.386(8) .
C49 F15 1.389(7) .
C50 C51 1.335(8) .
C50 F16 1.367(6) .
C51 C52 1.534(8) .
C52 C53 1.518(8) .
C53 C54 1.392(7) .
C53 C88 1.415(7) .
C54 C55 1.330(8) .
C55 C86 1.435(8) .
C55 C56 1.578(7) .
C56 C57 1.500(8) .
C56 C85 1.503(8) .
C57 C70 1.408(7) .
C57 C58 1.417(7) .
C58 C59 1.316(8) .
C59 C68 1.329(8) .
C59 C60 1.452(8) .
C60 C61 1.438(9) .
C61 C66 1.336(8) .
C61 C62 1.443(8) .
C62 C63 1.241(9) .
C62 F17 1.361(7) .
C63 F18 1.404(7) .
C63 C64 1.465(9) .
C64 C65 1.253(8) .
C64 F19 1.340(7) .
C65 F20 1.314(7) .
C65 C66 1.494(9) .
C66 C67 1.450(8) .
C67 C68 1.384(8) .
C68 C69 1.487(7) .
C69 C70 1.240(7) .
C70 C71 1.589(8) .
C71 C72 1.409(8) .
C71 C86 1.456(8) .
C72 C73 1.417(8) .
C72 C85 1.428(7) .
C73 C74 1.369(8) .
C74 C83 1.439(8) .
C74 C75 1.458(8) .
C75 C76 1.398(9) .
C76 C77 1.358(9) .
C76 C81 1.482(9) .
C77 F21 1.331(7) .
C77 C78 1.380(10) .
C78 F22 1.268(9) .
C78 C79 1.489(10) .
C79 F23 1.276(8) .
C79 C80 1.397(10) .
C80 F24 1.329(7) .
C80 C81 1.346(9) .
C81 C82 1.390(9) .
C82 C83 1.318(9) .
C83 C84 1.447(9) .
C84 C85 1.290(8) .
C86 C87 1.383(7) .
C87 C88 1.486(8) .

loop_
_geom_torsion_atom_site_label_1
_geom_torsion_atom_site_label_2
_geom_torsion_atom_site_label_3
_geom_torsion_atom_site_label_4
_geom_torsion
_geom_torsion_site_symmetry_1
_geom_torsion_site_symmetry_2
_geom_torsion_site_symmetry_3
_geom_torsion_site_symmetry_4
C44 C1 C2 C3 -143.6(7) . . . .
C45 C1 C2 C3 93.8(7) . . . .
C44 C1 C2 C7 45.4(8) . . . .
C45 C1 C2 C7 -77.2(7) . . . .
C7 C2 C3 F1 175.8(5) . . . .
C1 C2 C3 F1 5.3(10) . . . .
C7 C2 C3 C4 -3.4(10) . . . .
C1 C2 C3 C4 -173.9(7) . . . .
F1 C3 C4 F2 3.4(11) . . . .
C2 C3 C4 F2 -177.4(7) . . . .
F1 C3 C4 C5 -178.7(7) . . . .
C2 C3 C4 C5 0.5(11) . . . .
F2 C4 C5 C6 177.9(7) . . . .
C3 C4 C5 C6 0.0(12) . . . .
F2 C4 C5 F3 -0.5(11) . . . .
C3 C4 C5 F3 -178.4(7) . . . .
F3 C5 C6 C7 -178.7(7) . . . .
C4 C5 C6 C7 3.1(12) . . . .
F3 C5 C6 F4 -6.4(11) . . . .
C4 C5 C6 F4 175.3(7) . . . .
F4 C6 C7 C8 -0.1(10) . . . .
C5 C6 C7 C8 172.0(7) . . . .
F4 C6 C7 C2 -177.8(5) . . . .
C5 C6 C7 C2 -5.7(10) . . . .
C3 C2 C7 C6 5.8(9) . . . .
C1 C2 C7 C6 177.4(6) . . . .
C3 C2 C7 C8 -172.1(6) . . . .
C1 C2 C7 C8 -0.6(9) . . . .
C6 C7 C8 C9 140.0(7) . . . .
C2 C7 C8 C9 -42.4(8) . . . .
C6 C7 C8 C52 -97.3(7) . . . .
C2 C7 C8 C52 80.4(7) . . . .
C7 C8 C9 C44 44.6(7) . . . .
C52 C8 C9 C44 -77.6(7) . . . .
C7 C8 C9 C10 -143.0(6) . . . .
C52 C8 C9 C10 94.8(7) . . . .
C44 C9 C10 C11 1.5(10) . . . .
C8 C9 C10 C11 -170.7(6) . . . .
C9 C10 C11 C42 -0.5(10) . . . .
C9 C10 C11 C12 173.9(5) . . . .
C10 C11 C12 C13 128.9(6) . . . .
C42 C11 C12 C13 -55.9(6) . . . .
C10 C11 C12 C41 -119.6(6) . . . .
C42 C11 C12 C41 55.6(5) . . . .
C41 C12 C13 C26 -55.9(7) . . . .
C11 C12 C13 C26 55.6(6) . . . .
C41 C12 C13 C14 120.2(6) . . . .
C11 C12 C13 C14 -128.3(6) . . . .
C26 C13 C14 C15 -5.0(9) . . . .
C12 C13 C14 C15 179.0(6) . . . .
C13 C14 C15 C16 -176.6(6) . . . .
C13 C14 C15 C24 5.4(10) . . . .
C14 C15 C16 C17 178.9(7) . . . .
C24 C15 C16 C17 -3.0(9) . . . .
C15 C16 C17 C18 -177.8(7) . . . .
C15 C16 C17 C22 1.3(10) . . . .
C16 C17 C18 C19 -175.9(7) . . . .
C22 C17 C18 C19 5.0(11) . . . .
C16 C17 C18 F5 0.0(10) . . . .
C22 C17 C18 F5 -179.0(6) . . . .
C17 C18 C19 F6 -179.5(8) . . . .
F5 C18 C19 F6 4.2(12) . . . .
C17 C18 C19 C20 -3.5(12) . . . .
F5 C18 C19 C20 -179.7(6) . . . .
F6 C19 C20 C21 -179.6(7) . . . .
C18 C19 C20 C21 3.8(11) . . . .
F6 C19 C20 F7 1.3(11) . . . .
C18 C19 C20 F7 -175.3(6) . . . .
F7 C20 C21 F8 -1.1(11) . . . .
C19 C20 C21 F8 179.8(6) . . . .
F7 C20 C21 C22 172.7(6) . . . .
C19 C20 C21 C22 -6.4(12) . . . .
C18 C17 C22 C23 -177.5(6) . . . .
C16 C17 C22 C23 3.4(10) . . . .
C18 C17 C22 C21 -5.9(9) . . . .
C16 C17 C22 C21 175.0(6) . . . .
C20 C21 C22 C23 178.3(8) . . . .
F8 C21 C22 C23 -7.4(10) . . . .
C20 C21 C22 C17 7.2(10) . . . .
F8 C21 C22 C17 -178.4(5) . . . .
C17 C22 C23 C24 -6.0(10) . . . .
C21 C22 C23 C24 -176.2(6) . . . .
C22 C23 C24 C25 -172.5(6) . . . .
C22 C23 C24 C15 4.0(9) . . . .
C14 C15 C24 C23 178.7(6) . . . .
C16 C15 C24 C23 0.5(9) . . . .
C14 C15 C24 C25 -4.4(9) . . . .
C16 C15 C24 C25 177.4(5) . . . .
C23 C24 C25 C26 180.0(6) . . . .
C15 C24 C25 C26 3.3(8) . . . .
C24 C25 C26 C13 -3.3(9) . . . .
C24 C25 C26 C27 178.2(5) . . . .
C14 C13 C26 C25 4.0(10) . . . .
C12 C13 C26 C25 -179.5(6) . . . .
C14 C13 C26 C27 -177.4(5) . . . .
C12 C13 C26 C27 -1.0(7) . . . .
C25 C26 C27 C42 126.0(6) . . . .
C13 C26 C27 C42 -52.6(6) . . . .
C25 C26 C27 C28 -124.8(6) . . . .
C13 C26 C27 C28 56.6(6) . . . .
C42 C27 C28 C29 -123.3(7) . . . .
C26 C27 C28 C29 126.6(6) . . . .
C42 C27 C28 C41 55.0(6) . . . .
C26 C27 C28 C41 -55.1(6) . . . .
C41 C28 C29 C30 -2.7(9) . . . .
C27 C28 C29 C30 175.5(5) . . . .
C28 C29 C30 C31 -179.1(6) . . . .
C28 C29 C30 C39 0.4(9) . . . .
C39 C30 C31 C32 -0.6(9) . . . .
C29 C30 C31 C32 178.9(5) . . . .
C30 C31 C32 C37 -0.3(9) . . . .
C30 C31 C32 C33 -177.3(6) . . . .
C37 C32 C33 C34 4.3(10) . . . .
C31 C32 C33 C34 -178.7(7) . . . .
C37 C32 C33 F9 177.0(5) . . . .
C31 C32 C33 F9 -6.1(9) . . . .
F9 C33 C34 C35 -176.2(7) . . . .
C32 C33 C34 C35 -3.7(12) . . . .
F9 C33 C34 F10 3.9(11) . . . .
C32 C33 C34 F10 176.4(6) . . . .
C33 C34 C35 C36 2.4(13) . . . .
F10 C34 C35 C36 -177.7(7) . . . .
C33 C34 C35 F11 -175.7(7) . . . .
F10 C34 C35 F11 4.1(11) . . . .
C34 C35 C36 F12 -174.9(7) . . . .
F11 C35 C36 F12 3.2(10) . . . .
C34 C35 C36 C37 -1.4(11) . . . .
F11 C35 C36 C37 176.7(5) . . . .
C31 C32 C37 C38 0.8(9) . . . .
C33 C32 C37 C38 177.8(6) . . . .
C31 C32 C37 C36 179.7(5) . . . .
C33 C32 C37 C36 -3.3(9) . . . .
C35 C36 C37 C32 1.9(9) . . . .
F12 C36 C37 C32 175.7(5) . . . .
C35 C36 C37 C38 -179.1(6) . . . .
F12 C36 C37 C38 -5.4(8) . . . .
C32 C37 C38 C39 -0.5(9) . . . .
C36 C37 C38 C39 -179.3(5) . . . .
C37 C38 C39 C30 -0.4(9) . . . .
C37 C38 C39 C40 180.0(5) . . . .
C31 C30 C39 C38 0.9(9) . . . .
C29 C30 C39 C38 -178.5(5) . . . .
C31 C30 C39 C40 -179.4(5) . . . .
C29 C30 C39 C40 1.1(8) . . . .
C38 C39 C40 C41 179.5(6) . . . .
C30 C39 C40 C41 -0.1(8) . . . .
C39 C40 C41 C28 -2.3(9) . . . .
C39 C40 C41 C12 -175.8(5) . . . .
C29 C28 C41 C40 3.8(9) . . . .
C27 C28 C41 C40 -174.6(6) . . . .
C29 C28 C41 C12 178.1(6) . . . .
C27 C28 C41 C12 -0.3(7) . . . .
C13 C12 C41 C40 -129.3(6) . . . .
C11 C12 C41 C40 118.7(6) . . . .
C13 C12 C41 C28 56.5(6) . . . .
C11 C12 C41 C28 -55.5(6) . . . .
C10 C11 C42 C43 -2.4(9) . . . .
C12 C11 C42 C43 -177.6(5) . . . .
C10 C11 C42 C27 176.3(6) . . . .
C12 C11 C42 C27 1.0(7) . . . .
C28 C27 C42 C43 121.9(6) . . . .
C26 C27 C42 C43 -128.8(6) . . . .
C28 C27 C42 C11 -56.6(6) . . . .
C26 C27 C42 C11 52.7(6) . . . .
C11 C42 C43 C44 4.2(9) . . . .
C27 C42 C43 C44 -174.4(6) . . . .
C10 C9 C44 C1 -173.9(6) . . . .
C8 C9 C44 C1 -1.2(9) . . . .
C10 C9 C44 C43 0.3(9) . . . .
C8 C9 C44 C43 173.0(6) . . . .
C2 C1 C44 C9 -44.9(8) . . . .
C45 C1 C44 C9 78.8(7) . . . .
C2 C1 C44 C43 141.3(6) . . . .
C45 C1 C44 C43 -95.0(7) . . . .
C42 C43 C44 C9 -3.3(10) . . . .
C42 C43 C44 C1 170.5(6) . . . .
C44 C1 C45 C46 -2.2(6) . . . .
C2 C1 C45 C46 121.1(5) . . . .
C44 C1 C45 C88 -123.6(5) . . . .
C2 C1 C45 C88 -0.3(7) . . . .
C88 C45 C46 C51 45.8(9) . . . .
C1 C45 C46 C51 -76.5(7) . . . .
C88 C45 C46 C47 -144.6(6) . . . .
C1 C45 C46 C47 93.1(7) . . . .
C51 C46 C47 F13 177.4(6) . . . .
C45 C46 C47 F13 7.6(9) . . . .
C51 C46 C47 C48 -9.3(9) . . . .
C45 C46 C47 C48 -179.1(6) . . . .
F13 C47 C48 C49 -177.7(6) . . . .
C46 C47 C48 C49 9.1(10) . . . .
F13 C47 C48 F14 -3.3(9) . . . .
C46 C47 C48 F14 -176.5(5) . . . .
F14 C48 C49 C50 177.6(6) . . . .
C47 C48 C49 C50 -8.2(11) . . . .
F14 C48 C49 F15 5.9(11) . . . .
C47 C48 C49 F15 -179.9(6) . . . .
C48 C49 C50 C51 7.9(11) . . . .
F15 C49 C50 C51 179.8(6) . . . .
C48 C49 C50 F16 -179.6(6) . . . .
F15 C49 C50 F16 -7.7(10) . . . .
F16 C50 C51 C46 179.0(6) . . . .
C49 C50 C51 C46 -8.6(11) . . . .
F16 C50 C51 C52 0.0(10) . . . .
C49 C50 C51 C52 172.4(7) . . . .
C47 C46 C51 C50 9.3(10) . . . .
C45 C46 C51 C50 179.1(6) . . . .
C47 C46 C51 C52 -171.7(6) . . . .
C45 C46 C51 C52 -1.9(9) . . . .
C50 C51 C52 C53 136.4(7) . . . .
C46 C51 C52 C53 -42.6(8) . . . .
C50 C51 C52 C8 -100.2(7) . . . .
C46 C51 C52 C8 80.8(7) . . . .
C7 C8 C52 C53 -0.6(6) . . . .
C9 C8 C52 C53 119.6(5) . . . .
C7 C8 C52 C51 -122.0(5) . . . .
C9 C8 C52 C51 -1.8(7) . . . .
C51 C52 C53 C54 -146.1(6) . . . .
C8 C52 C53 C54 92.0(7) . . . .
C51 C52 C53 C88 42.1(7) . . . .
C8 C52 C53 C88 -79.8(7) . . . .
C88 C53 C54 C55 -0.5(10) . . . .
C52 C53 C54 C55 -172.0(6) . . . .
C53 C54 C55 C86 1.4(10) . . . .
C53 C54 C55 C56 176.8(6) . . . .
C54 C55 C56 C57 125.7(7) . . . .
C86 C55 C56 C57 -58.2(6) . . . .
C54 C55 C56 C85 -120.0(7) . . . .
C86 C55 C56 C85 56.0(6) . . . .
C85 C56 C57 C70 -54.1(6) . . . .
C55 C56 C57 C70 58.1(6) . . . .
C85 C56 C57 C58 126.1(6) . . . .
C55 C56 C57 C58 -121.7(6) . . . .
C70 C57 C58 C59 1.7(8) . . . .
C56 C57 C58 C59 -178.4(6) . . . .
C57 C58 C59 C68 1.4(10) . . . .
C57 C58 C59 C60 -177.2(5) . . . .
C58 C59 C60 C61 -176.6(6) . . . .
C68 C59 C60 C61 4.7(9) . . . .
C59 C60 C61 C66 -5.0(10) . . . .
C59 C60 C61 C62 177.5(6) . . . .
C66 C61 C62 C63 1.6(11) . . . .
C60 C61 C62 C63 179.1(7) . . . .
C66 C61 C62 F17 -172.5(6) . . . .
C60 C61 C62 F17 5.0(9) . . . .
F17 C62 C63 F18 -8.7(11) . . . .
C61 C62 C63 F18 177.2(6) . . . .
F17 C62 C63 C64 178.8(5) . . . .
C61 C62 C63 C64 4.8(11) . . . .
C62 C63 C64 C65 -10.2(11) . . . .
F18 C63 C64 C65 176.7(6) . . . .
C62 C63 C64 F19 176.5(6) . . . .
F18 C63 C64 F19 3.5(8) . . . .
F19 C64 C65 F20 -3.3(11) . . . .
C63 C64 C65 F20 -176.4(6) . . . .
F19 C64 C65 C66 -178.7(6) . . . .
C63 C64 C65 C66 8.3(10) . . . .
C60 C61 C66 C67 2.5(10) . . . .
C62 C61 C66 C67 179.9(6) . . . .
C60 C61 C66 C65 179.4(6) . . . .
C62 C61 C66 C65 -3.1(10) . . . .
C64 C65 C66 C61 -2.0(10) . . . .
F20 C65 C66 C61 -177.8(6) . . . .
C64 C65 C66 C67 174.9(6) . . . .
F20 C65 C66 C67 -0.8(9) . . . .
C61 C66 C67 C68 0.5(9) . . . .
C65 C66 C67 C68 -176.4(6) . . . .
C58 C59 C68 C67 179.4(6) . . . .
C60 C59 C68 C67 -2.0(10) . . . .
C58 C59 C68 C69 -3.3(10) . . . .
C60 C59 C68 C69 175.2(5) . . . .
C66 C67 C68 C59 -0.6(9) . . . .
C66 C67 C68 C69 -177.9(5) . . . .
C59 C68 C69 C70 2.1(8) . . . .
C67 C68 C69 C70 179.5(6) . . . .
C68 C69 C70 C57 1.1(9) . . . .
C68 C69 C70 C71 178.0(5) . . . .
C58 C57 C70 C69 -2.9(9) . . . .
C56 C57 C70 C69 177.2(6) . . . .
C58 C57 C70 C71 179.7(5) . . . .
C56 C57 C70 C71 -0.2(7) . . . .
C69 C70 C71 C72 -122.8(7) . . . .
C57 C70 C71 C72 54.6(6) . . . .
C69 C70 C71 C86 125.4(6) . . . .
C57 C70 C71 C86 -57.3(6) . . . .
C86 C71 C72 C73 -121.5(6) . . . .
C70 C71 C72 C73 125.6(6) . . . .
C86 C71 C72 C85 58.1(6) . . . .
C70 C71 C72 C85 -54.8(7) . . . .
C71 C72 C73 C74 176.8(6) . . . .
C85 C72 C73 C74 -2.8(9) . . . .
C72 C73 C74 C83 -0.6(10) . . . .
C72 C73 C74 C75 -177.4(5) . . . .
C73 C74 C75 C76 174.5(6) . . . .
C83 C74 C75 C76 -2.4(9) . . . .
C74 C75 C76 C77 -176.8(7) . . . .
C74 C75 C76 C81 5.3(10) . . . .
C75 C76 C77 F21 1.5(12) . . . .
C81 C76 C77 F21 179.5(6) . . . .
C75 C76 C77 C78 -174.5(7) . . . .
C81 C76 C77 C78 3.4(12) . . . .
F21 C77 C78 F22 0.3(12) . . . .
C76 C77 C78 F22 176.6(7) . . . .
F21 C77 C78 C79 178.8(6) . . . .
C76 C77 C78 C79 -4.9(12) . . . .
F22 C78 C79 F23 -4.0(10) . . . .
C77 C78 C79 F23 177.4(7) . . . .
F22 C78 C79 C80 -175.1(6) . . . .
C77 C78 C79 C80 6.3(10) . . . .
F23 C79 C80 F24 6.8(11) . . . .
C78 C79 C80 F24 177.4(6) . . . .
F23 C79 C80 C81 -177.6(7) . . . .
C78 C79 C80 C81 -7.0(11) . . . .
F24 C80 C81 C82 -3.1(11) . . . .
C79 C80 C81 C82 -178.5(7) . . . .
F24 C80 C81 C76 -179.2(6) . . . .
C79 C80 C81 C76 5.5(11) . . . .
C77 C76 C81 C80 -3.3(10) . . . .
C75 C76 C81 C80 174.7(6) . . . .
C77 C76 C81 C82 -179.7(7) . . . .
C75 C76 C81 C82 -1.7(10) . . . .
C80 C81 C82 C83 178.5(7) . . . .
C76 C81 C82 C83 -5.4(10) . . . .
C81 C82 C83 C74 8.7(11) . . . .
C81 C82 C83 C84 -178.5(6) . . . .
C73 C74 C83 C82 178.5(7) . . . .
C75 C74 C83 C82 -4.6(10) . . . .
C73 C74 C83 C84 5.0(9) . . . .
C75 C74 C83 C84 -178.0(5) . . . .
C82 C83 C84 C85 179.9(7) . . . .
C74 C83 C84 C85 -6.8(9) . . . .
C83 C84 C85 C72 3.8(10) . . . .
C83 C84 C85 C56 -173.6(6) . . . .
C71 C72 C85 C84 -178.4(6) . . . .
C73 C72 C85 C84 1.3(9) . . . .
C71 C72 C85 C56 -0.6(7) . . . .
C73 C72 C85 C56 179.1(5) . . . .
C57 C56 C85 C84 -127.5(7) . . . .
C55 C56 C85 C84 120.3(7) . . . .
C57 C56 C85 C72 54.9(6) . . . .
C55 C56 C85 C72 -57.3(6) . . . .
C54 C55 C86 C87 -3.0(10) . . . .
C56 C55 C86 C87 -179.2(5) . . . .
C54 C55 C86 C71 177.4(6) . . . .
C56 C55 C86 C71 1.2(8) . . . .
C72 C71 C86 C87 122.4(7) . . . .
C70 C71 C86 C87 -122.6(6) . . . .
C72 C71 C86 C55 -58.0(7) . . . .
C70 C71 C86 C55 56.9(7) . . . .
C55 C86 C87 C88 3.5(9) . . . .
C71 C86 C87 C88 -176.9(6) . . . .
C54 C53 C88 C87 1.2(9) . . . .
C52 C53 C88 C87 173.3(5) . . . .
C54 C53 C88 C45 -171.6(6) . . . .
C52 C53 C88 C45 0.5(8) . . . .
C86 C87 C88 C53 -2.8(9) . . . .
C86 C87 C88 C45 169.4(6) . . . .
C46 C45 C88 C53 -44.3(8) . . . .
C1 C45 C88 C53 78.3(7) . . . .
C46 C45 C88 C87 143.3(6) . . . .
C1 C45 C88 C87 -94.0(7) . . . .

loop_
_platon_squeeze_void_nr
_platon_squeeze_void_average_x
_platon_squeeze_void_average_y
_platon_squeeze_void_average_z
_platon_squeeze_void_volume
_platon_squeeze_void_count_electrons
_platon_squeeze_void_content
1 -0.093 0.000 0.500 1699 933 ' '
